data_7151514
loop_
_publ_author_name
'Bunnage, Mark E.'
'Chippindale, Ann M.'
'Davies, Stephen G.'
'Parkin, Richard M.'
'Smith, Andrew D.'
'Withey, Jonathan M.'

_publ_section_title
;
 Asymmetric synthesis of (1R,2S,3R)-3-methylcispentacin and
 (1S,2S,3R)-3-methyltranspentacin by kinetic resolution of tert-butyl
 (+-)-3-methylcyclopentene-1-carboxylate
;
_journal_coden_ASTM OBCRAK
_journal_issue 21
_journal_name_full 'Organic & Biomolecular Chemistry'
_journal_page_first 3698
_journal_page_last 3707
_journal_paper_doi 10.1039/b306935b
_journal_volume 1
_journal_year 2003
_chemical_formula_moiety ' C50 H66 N2 O4 '
_chemical_formula_sum 'C25 H33 N O2'
_chemical_formula_weight 379.54
_chemical_melting_point ?
_chemical_name_systematic
;
tert-butyl(1RS,2SR,3RS)-3-methyl-2-(N,N-dibenzylamino)-
cyclopentane-1-carboxylate
;
_space_group_IT_number 2
_symmetry_cell_setting triclinic
_symmetry_space_group_name_Hall '-P 1'
_symmetry_space_group_name_H-M 'P -1'
_atom_sites_solution_hydrogens geom
_atom_sites_solution_primary direct
_audit_creation_date 02-11-05
_audit_creation_method CRYSTALS
_cell_angle_alpha 96.03(1)
_cell_angle_beta 95.87(1)
_cell_angle_gamma 112.820(7)
_cell_formula_units_Z 4
_cell_length_a 11.289(1)
_cell_length_b 11.4013(8)
_cell_length_c 19.344(4)
_cell_measurement_reflns_used 25
_cell_measurement_temperature 293
_cell_measurement_theta_max 27
_cell_measurement_theta_min 13
_cell_volume 2254.2(6)
_computing_cell_refinement 'CAD-4 software (Enraf-Nonius, 1989)'
_computing_data_collection 'CAD-4 software (Enraf-Nonius, 1989)'
_computing_data_reduction
;
RC93 (Watkin, D.J., Prout, C.K., Lilley, P.M.deQ. 1994)
;
_computing_molecular_graphics
;
CAMERON (Watkin, Prout & Pearce, 1996)
;
_computing_publication_material
;
CRYSTALS Issue 10 (Watkin, Prout, Carruthers & Betteridge, 1996)
;
_computing_structure_refinement
;
CRYSTALS Issue 10 (Watkin, Prout, Carruthers & Betteridge, 1996)
;
_computing_structure_solution 'SIR92 (Giacovazzo et al, 1992)'
_diffrn_ambient_temperature 293
_diffrn_measurement_device_type '  Enraf-Nonius CAD4 '
_diffrn_measurement_method 2\q/\w
_diffrn_radiation_monochromator graphite
_diffrn_radiation_type 'Cu K\a'
_diffrn_radiation_wavelength 1.54180
_diffrn_reflns_av_R_equivalents 0.019
_diffrn_reflns_limit_h_max 1
_diffrn_reflns_limit_h_min -13
_diffrn_reflns_limit_k_max 14
_diffrn_reflns_limit_k_min -13
_diffrn_reflns_limit_l_max 23
_diffrn_reflns_limit_l_min -1
_diffrn_reflns_number 8364
_diffrn_reflns_theta_max 72.00
_diffrn_reflns_theta_min 0.00
_diffrn_standards_interval_time 3600
_diffrn_standards_number 3
_exptl_absorpt_coefficient_mu 0.541
_exptl_absorpt_correction_T_max 1.00
_exptl_absorpt_correction_T_min 0.91
_exptl_absorpt_correction_type empirical
_exptl_absorpt_process_details '\y scan'
_exptl_crystal_colour ' colourless '
_exptl_crystal_density_diffrn 1.12
_exptl_crystal_density_meas ?
_exptl_crystal_description ' plate '
_exptl_crystal_F_000 824.0
_exptl_crystal_size_max 0.60
_exptl_crystal_size_mid 0.54
_exptl_crystal_size_min 0.18
_refine_diff_density_max 0.27
_refine_diff_density_min -0.31
_refine_ls_extinction_coef 235.5(355)
_refine_ls_extinction_method 'Larson 1970 Crystallographic Computing eq 22'
_refine_ls_goodness_of_fit_ref 1.0356
_refine_ls_hydrogen_treatment noref
_refine_ls_matrix_type full
_refine_ls_number_parameters 506
_refine_ls_number_reflns 4360
_refine_ls_R_factor_gt 0.0596
_refine_ls_shift/su_max 0.016594
_refine_ls_structure_factor_coef F
_refine_ls_weighting_details
;
Chebychev polynomial with 3 parameters, Caruthers and Watkin, 1979
2.27, 1.51, 1.50
;
_refine_ls_weighting_scheme calc
_refine_ls_wR_factor_ref 0.0669
_reflns_limit_h_max 13
_reflns_limit_h_min -13
_reflns_limit_k_max 13
_reflns_limit_k_min -14
_reflns_limit_l_max 23
_reflns_limit_l_min 0
_reflns_number_gt 4360
_reflns_number_total 7981
_reflns_threshold_expression >3sigma(I)
_cod_data_source_file b306935b.txt
_cod_data_source_block CRYSTALS_cif_b
_cod_depositor_comments
;
The following automatic conversions were performed:
'_symmetry_cell_setting' value 'Triclinic ' changed to 'triclinic'
according to '/home/adriana/struct/CIF-dictionaries/cif_core.dic'
dictionary named 'cif_core.dic' version 2.4.1 from
2010-06-29.

'_exptl_absorpt_correction_type' value 'EMPIRICAL' changed to
'empirical' according to
'/home/adriana/struct/CIF-dictionaries/cif_core.dic' dictionary named
'cif_core.dic' version 2.4.1 from 2010-06-29.

Automatic conversion script
Id: cif_fix_enum 1555 2011-01-17 13:19:09Z saulius 

The following automatic conversions were performed:

'_chemical_melting_point' value 'not measured' was changed to '?' -
the value is undefined or not given.

Automatic conversion script
Id: cif_fix_values 1569 2011-02-09 13:29:24Z adriana 

The following automatic conversions were performed:

'_atom_sites_solution_primary' value 'Direct_Methods' was changed to
'direct'.

'_atom_sites_solution_hydrogens' value 'Geometric' was changed to
'geom'.

Automatic conversion script
Id: cif_fix_values 6452 2018-10-05 10:23:21Z andrius 
;
_cod_original_cell_volume 2254.06
_cod_original_sg_symbol_H-M 'P -1 '
_cod_original_formula_sum ' C50 H66 N2 O4 '
_cod_database_code 7151514

loop_
_symmetry_equiv_pos_as_xyz
x,y,z
-x,-y,-z

loop_
_atom_site_aniso_label
_atom_site_aniso_U_11
_atom_site_aniso_U_22
_atom_site_aniso_U_33
_atom_site_aniso_U_23
_atom_site_aniso_U_13
_atom_site_aniso_U_12
O1 0.056(1) 0.0605(7) 0.053(1) 0.0079(6) 0.001(1) 0.0265(7)
O2 0.0506(8) 0.0466(5) 0.0594(8) 0.0090(6) 0.0086(9) 0.0222(5)
O3 0.0598(9) 0.0598(7) 0.096(1) 0.0231(8) 0.028(1) 0.0199(7)
O4 0.068(1) 0.091(1) 0.078(1) 0.0219(9) 0.023(1) 0.0143(9)
N3 0.044(1) 0.0468(6) 0.0491(9) 0.0114(6) 0.004(1) 0.0169(6)
N4 0.0480(9) 0.0463(6) 0.057(1) 0.0088(7) 0.013(1) 0.0192(6)
C7 0.043(1) 0.0456(7) 0.049(1) 0.0038(8) 0.005(1) 0.0159(7)
C8 0.047(1) 0.066(1) 0.054(1) 0.0073(9) 0.003(1) 0.0242(9)
C9 0.043(1) 0.0423(7) 0.050(1) 0.0121(7) 0.005(1) 0.0179(7)
C10 0.056(1) 0.0453(7) 0.049(1) 0.0133(7) 0.009(1) 0.0168(8)
C11 0.049(1) 0.0576(9) 0.056(1) 0.0096(9) 0.009(1) 0.0227(9)
C12 0.048(1) 0.0530(9) 0.057(1) 0.0111(9) 0.001(1) 0.0164(8)
C13 0.044(1) 0.0463(8) 0.055(1) 0.0087(8) 0.002(1) 0.0186(7)
C14 0.058(1) 0.0487(8) 0.057(1) 0.0165(8) 0.010(1) 0.0222(8)
C15 0.042(1) 0.0524(8) 0.055(1) 0.0077(8) 0.009(1) 0.0195(8)
C16 0.051(1) 0.0492(8) 0.055(1) 0.0005(8) 0.007(1) 0.0190(8)
C17 0.055(1) 0.0558(9) 0.057(1) 0.0025(9) 0.006(2) 0.0193(9)
C18 0.044(1) 0.0541(9) 0.062(1) 0.0019(9) 0.003(1) 0.0154(9)
C19 0.048(1) 0.0443(7) 0.059(1) 0.0014(8) -0.000(1) 0.0183(8)
C20 0.056(1) 0.0463(8) 0.080(2) 0.010(1) 0.020(2) 0.0197(8)
C21 0.073(1) 0.0486(8) 0.066(1) 0.0147(8) 0.022(1) 0.0283(9)
C22 0.068(2) 0.068(1) 0.059(1) 0.003(1) -0.002(2) 0.030(1)
C23 0.064(1) 0.077(1) 0.054(1) 0.011(1) 0.004(2) 0.029(1)
C24 0.071(1) 0.0499(8) 0.073(2) 0.0059(9) 0.022(2) 0.0181(9)
C25 0.100(2) 0.094(1) 0.076(2) -0.004(1) 0.022(2) 0.054(2)
C26 0.088(2) 0.074(1) 0.083(2) 0.019(1) 0.034(2) 0.041(1)
C27 0.086(2) 0.077(1) 0.052(1) 0.008(1) -0.004(2) 0.046(1)
C28 0.050(1) 0.0458(7) 0.048(1) 0.0070(8) 0.006(1) 0.0186(8)
C29 0.065(2) 0.079(1) 0.088(2) -0.001(1) 0.002(2) 0.038(1)
C30 0.059(1) 0.0556(9) 0.062(1) 0.0016(9) 0.002(2) 0.0142(9)
C31 0.077(2) 0.070(1) 0.073(2) 0.007(1) -0.011(2) 0.040(1)
C32 0.087(2) 0.072(1) 0.064(2) 0.000(1) -0.003(2) 0.028(1)
C33 0.067(2) 0.0531(9) 0.069(2) -0.001(1) 0.006(2) 0.013(1)
C34 0.077(2) 0.065(1) 0.155(4) 0.014(2) 0.009(3) 0.041(1)
C35 0.090(2) 0.061(1) 0.142(3) -0.013(2) 0.016(3) 0.038(1)
C36 0.066(1) 0.0596(9) 0.066(1) 0.006(1) 0.013(2) 0.035(1)
C37 0.072(2) 0.070(1) 0.075(2) 0.027(1) 0.010(2) 0.025(1)
C38 0.079(2) 0.054(1) 0.085(2) 0.014(1) 0.007(2) 0.012(1)
C39 0.061(1) 0.060(1) 0.103(2) 0.011(1) 0.012(2) 0.027(1)
C40 0.055(1) 0.067(1) 0.081(2) 0.002(1) 0.004(2) 0.031(1)
C41 0.074(2) 0.070(1) 0.075(2) -0.006(1) -0.010(2) 0.046(1)
C42 0.065(1) 0.0444(8) 0.067(1) 0.0197(9) 0.007(2) 0.0191(9)
C43 0.065(2) 0.094(2) 0.094(2) 0.026(2) 0.023(2) 0.030(1)
C44 0.149(3) 0.120(2) 0.056(1) 0.004(1) 0.016(2) 0.081(2)
C45 0.091(3) 0.087(2) 0.087(2) 0.014(2) -0.030(3) 0.044(2)
C46 0.069(2) 0.085(1) 0.079(2) -0.016(1) -0.004(2) 0.023(1)
C47 0.093(2) 0.058(1) 0.084(2) 0.001(1) 0.024(2) 0.029(1)
C48 0.141(3) 0.054(1) 0.091(2) 0.012(1) 0.007(3) 0.047(2)
C49 0.075(2) 0.059(1) 0.072(1) 0.027(1) 0.001(2) 0.028(1)
C50 0.070(2) 0.075(1) 0.053(1) 0.011(1) -0.010(2) 0.034(1)
C51 0.100(3) 0.075(1) 0.064(2) 0.005(1) -0.016(2) 0.015(2)
C52 0.111(2) 0.064(1) 0.121(3) -0.014(2) 0.035(3) 0.031(1)
C53 0.097(3) 0.130(3) 0.100(3) 0.013(2) -0.020(4) 0.053(2)
C54 0.087(2) 0.058(1) 0.115(2) 0.015(1) 0.014(2) 0.040(1)
C55 0.055(2) 0.079(1) 0.097(2) 0.003(1) 0.001(2) 0.009(1)
C56 0.157(4) 0.084(2) 0.081(2) 0.018(1) 0.003(3) 0.066(2)

loop_
_atom_site_label
_atom_site_fract_x
_atom_site_fract_y
_atom_site_fract_z
_atom_site_U_iso_or_equiv
_atom_site_occupancy
_atom_site_thermal_displace_type
O1 -0.1750(1) 0.5445(1) 0.81551(8) 0.0556 1.0000 Uani
O2 0.2555(1) -0.1025(1) 0.71995(7) 0.0509 1.0000 Uani
O3 0.3761(2) 0.0889(1) 0.6906(1) 0.0678 1.0000 Uani
O4 -0.3906(2) 0.4370(2) 0.8102(1) 0.0790 1.0000 Uani
N3 0.2369(2) 0.1348(1) 0.85143(9) 0.0465 1.0000 Uani
N4 -0.2742(2) 0.3813(1) 0.63870(9) 0.0497 1.0000 Uani
C7 -0.3408(2) 0.4666(1) 0.6492(1) 0.0467 1.0000 Uani
C8 0.3767(2) 0.1636(2) 0.8604(1) 0.0549 1.0000 Uani
C9 0.1759(2) 0.1437(1) 0.7842(1) 0.0443 1.0000 Uani
C10 0.0286(2) 0.0003(1) 0.8873(1) 0.0498 1.0000 Uani
C11 -0.1332(2) 0.4516(2) 0.6411(1) 0.0535 1.0000 Uani
C12 0.4425(2) 0.2062(2) 0.9356(1) 0.0536 1.0000 Uani
C13 0.1604(2) 0.0476(1) 0.7156(1) 0.0482 1.0000 Uani
C14 0.1645(2) 0.0148(2) 0.8778(1) 0.0530 1.0000 Uani
C15 -0.1032(2) 0.5426(2) 0.5879(1) 0.0491 1.0000 Uani
C16 -0.2986(2) 0.5065(2) 0.7861(1) 0.0523 1.0000 Uani
C17 -0.1508(2) 0.4970(2) 0.5166(1) 0.0572 1.0000 Uani
C18 -0.4899(2) 0.4025(2) 0.6353(1) 0.0550 1.0000 Uani
C19 -0.3074(2) 0.5627(1) 0.7198(1) 0.0507 1.0000 Uani
C20 -0.2785(2) 0.1632(2) 0.6461(1) 0.0584 1.0000 Uani
C21 -0.3038(2) 0.2763(2) 0.6797(1) 0.0580 1.0000 Uani
C22 0.4228(3) 0.2994(2) 0.9796(1) 0.0647 1.0000 Uani
C23 -0.1218(2) 0.5797(2) 0.4678(1) 0.0639 1.0000 Uani
C24 0.0099(2) 0.0962(2) 0.9295(1) 0.0640 1.0000 Uani
C25 0.3772(3) -0.1632(2) 0.6347(1) 0.0814 1.0000 Uani
C26 -0.1148(3) 0.0817(2) 0.9400(2) 0.0746 1.0000 Uani
C27 -0.1363(3) 0.5121(2) 0.8840(1) 0.0656 1.0000 Uani
C28 0.2778(2) 0.0172(2) 0.7077(1) 0.0482 1.0000 Uani
C29 0.4736(3) -0.0892(2) 0.7634(2) 0.0736 1.0000 Uani
C30 -0.0271(2) 0.6725(2) 0.6083(1) 0.0614 1.0000 Uani
C31 0.5289(3) 0.1581(2) 0.9620(2) 0.0686 1.0000 Uani
C32 0.4896(3) 0.3428(2) 1.0476(1) 0.0755 1.0000 Uani
C33 -0.0784(3) -0.1092(2) 0.8577(1) 0.0659 1.0000 Uani
C34 -0.2180(3) -0.0151(2) 0.6575(2) 0.0852 1.0000 Uani
C35 -0.2466(3) -0.0530(2) 0.5861(2) 0.0868 1.0000 Uani
C36 0.3512(2) -0.1599(2) 0.7104(1) 0.0596 1.0000 Uani
C37 -0.0439(3) 0.7100(2) 0.4891(1) 0.0708 1.0000 Uani
C38 0.0020(3) 0.7554(2) 0.5589(2) 0.0742 1.0000 Uani
C39 -0.2328(2) 0.0945(2) 0.6879(2) 0.0711 1.0000 Uani
C40 -0.5244(2) 0.5175(2) 0.6533(1) 0.0652 1.0000 Uani
C41 -0.4213(3) 0.6064(2) 0.7137(1) 0.0656 1.0000 Uani
C42 0.2291(2) 0.2771(2) 0.7612(1) 0.0568 1.0000 Uani
C43 -0.2205(3) -0.0285(3) 0.9103(2) 0.0814 1.0000 Uani
C44 -0.1967(4) 0.5600(3) 0.9412(1) 0.0914 1.0000 Uani
C45 0.5955(4) 0.2014(3) 1.0297(2) 0.0794 1.0000 Uani
C46 -0.5457(3) 0.3305(2) 0.5611(2) 0.0794 1.0000 Uani
C47 -0.3074(3) 0.1232(2) 0.5736(1) 0.0755 1.0000 Uani
C48 0.2174(4) 0.3805(2) 0.8121(2) 0.0838 1.0000 Uani
C49 0.1505(3) 0.2518(2) 0.6891(1) 0.0644 1.0000 Uani
C50 0.1350(3) 0.1190(2) 0.6555(1) 0.0617 1.0000 Uani
C51 0.5767(4) 0.2949(3) 1.0723(2) 0.0818 1.0000 Uani
C52 -0.2913(4) 0.0148(2) 0.5442(2) 0.0913 1.0000 Uani
C53 0.0111(4) 0.5866(4) 0.8965(2) 0.1031 1.0000 Uani
C54 0.2800(3) -0.2953(2) 0.7269(2) 0.0782 1.0000 Uani
C55 -0.2025(3) -0.1235(2) 0.8693(2) 0.0802 1.0000 Uani
C56 -0.1695(5) 0.3697(3) 0.8783(2) 0.0938 1.0000 Uani
H71 -0.3005 0.5119 0.6106 0.0472 1.0000 Uiso
H81 0.3885 0.0845 0.8414 0.0538 1.0000 Uiso
H82 0.4197 0.2342 0.8329 0.0538 1.0000 Uiso
H91 0.0928 0.1202 0.8041 0.0456 1.0000 Uiso
H111 -0.0948 0.5022 0.6891 0.0505 1.0000 Uiso
H112 -0.0942 0.3879 0.6309 0.0505 1.0000 Uiso
H131 0.0918 -0.0401 0.7155 0.0498 1.0000 Uiso
H141 0.2124 0.0151 0.9241 0.0500 1.0000 Uiso
H142 0.1583 -0.0598 0.8433 0.0500 1.0000 Uiso
H171 -0.2067 0.4037 0.5008 0.0505 1.0000 Uiso
H181 -0.5286 0.3317 0.6632 0.0535 1.0000 Uiso
H191 -0.2177 0.6326 0.7267 0.0511 1.0000 Uiso
H211 -0.2482 0.3098 0.7270 0.0596 1.0000 Uiso
H212 -0.3974 0.2446 0.6853 0.0596 1.0000 Uiso
H221 0.3601 0.3356 0.9620 0.0538 1.0000 Uiso
H231 -0.1564 0.5459 0.4167 0.0743 1.0000 Uiso
H241 0.0863 0.1761 0.9522 0.0500 1.0000 Uiso
H251 0.4422 -0.2021 0.6291 0.0913 1.0000 Uiso
H252 0.4128 -0.0737 0.6236 0.0913 1.0000 Uiso
H253 0.2945 -0.2166 0.6024 0.0913 1.0000 Uiso
H261 -0.1270 0.1518 0.9696 0.0645 1.0000 Uiso
H291 0.5370 -0.1290 0.7560 0.0781 1.0000 Uiso
H292 0.4519 -0.0943 0.8119 0.0781 1.0000 Uiso
H293 0.5132 0.0035 0.7567 0.0781 1.0000 Uiso
H301 0.0075 0.7074 0.6593 0.0715 1.0000 Uiso
H311 0.5434 0.0901 0.9316 0.0895 1.0000 Uiso
H321 0.4741 0.4087 1.0788 0.0648 1.0000 Uiso
H331 -0.0670 -0.1793 0.8272 0.0763 1.0000 Uiso
H341 -0.1860 -0.0656 0.6880 0.0738 1.0000 Uiso
H351 -0.2356 -0.1315 0.5646 0.0909 1.0000 Uiso
H371 -0.0217 0.7696 0.4537 0.0660 1.0000 Uiso
H381 0.0571 0.8489 0.5744 0.0599 1.0000 Uiso
H391 -0.2101 0.1229 0.7400 0.0909 1.0000 Uiso
H401 -0.6126 0.4881 0.6677 0.0535 1.0000 Uiso
H402 -0.5235 0.5626 0.6116 0.0535 1.0000 Uiso
H411 -0.4594 0.6009 0.7584 0.0511 1.0000 Uiso
H412 -0.3901 0.6972 0.7041 0.0511 1.0000 Uiso
H421 0.3250 0.3133 0.7605 0.0587 1.0000 Uiso
H431 -0.3094 -0.0395 0.9186 0.0828 1.0000 Uiso
H441 -0.1683 0.5375 0.9872 0.0992 1.0000 Uiso
H442 -0.1649 0.6561 0.9457 0.0992 1.0000 Uiso
H443 -0.2926 0.5194 0.9294 0.0992 1.0000 Uiso
H451 0.6582 0.1650 1.0476 0.0739 1.0000 Uiso
H461 -0.6425 0.2913 0.5556 0.0791 1.0000 Uiso
H462 -0.5173 0.3923 0.5267 0.0791 1.0000 Uiso
H463 -0.5128 0.2615 0.5518 0.0791 1.0000 Uiso
H471 -0.3408 0.1722 0.5427 0.0952 1.0000 Uiso
H481 0.2535 0.4647 0.7943 0.0880 1.0000 Uiso
H482 0.2668 0.3879 0.8594 0.0880 1.0000 Uiso
H483 0.1235 0.3575 0.8160 0.0880 1.0000 Uiso
H491 0.0635 0.2529 0.6931 0.0661 1.0000 Uiso
H492 0.1976 0.3178 0.6604 0.0661 1.0000 Uiso
H501 0.0442 0.0700 0.6293 0.0498 1.0000 Uiso
H502 0.1985 0.1269 0.6221 0.0498 1.0000 Uiso
H511 0.6267 0.3274 1.1209 0.0895 1.0000 Uiso
H521 -0.3122 -0.0134 0.4924 0.0781 1.0000 Uiso
H531 0.0487 0.5719 0.9421 0.1090 1.0000 Uiso
H532 0.0322 0.6809 0.8983 0.1090 1.0000 Uiso
H533 0.0489 0.5569 0.8573 0.1090 1.0000 Uiso
H541 0.3359 -0.3446 0.7219 0.0868 1.0000 Uiso
H542 0.2598 -0.2901 0.7757 0.0868 1.0000 Uiso
H543 0.1969 -0.3404 0.6927 0.0868 1.0000 Uiso
H551 -0.2795 -0.2040 0.8473 0.0637 1.0000 Uiso
H561 -0.1429 0.3494 0.9247 0.1036 1.0000 Uiso
H562 -0.2659 0.3208 0.8635 0.1036 1.0000 Uiso
H563 -0.1231 0.3437 0.8422 0.1036 1.0000 Uiso

loop_
_atom_type_symbol
_atom_type_scat_dispersion_real
_atom_type_scat_dispersion_imag
_atom_type_scat_Cromer_Mann_a1
_atom_type_scat_Cromer_Mann_b1
_atom_type_scat_Cromer_Mann_a2
_atom_type_scat_Cromer_Mann_b2
_atom_type_scat_Cromer_Mann_a3
_atom_type_scat_Cromer_Mann_b3
_atom_type_scat_Cromer_Mann_a4
_atom_type_scat_Cromer_Mann_b4
_atom_type_scat_Cromer_Mann_c
_atom_type_scat_source
'C   ' 0.0170 0.0090 2.3100 20.8439 1.0200 10.2075 1.5886 0.5687 0.8650 51.6512 0.2156 International_Tables_Vol_IV_Table_2.2B
'N   ' 0.0290 0.0180 12.2126 0.0057 3.1322 9.8933 2.0125 28.9975 1.1663 0.5826 -11.5290 International_Tables_Vol_IV_Table_2.2B
'O   ' 0.0470 0.0320 3.0485 13.2771 2.2868 5.7011 1.5463 0.3239 0.8670 32.9089 0.2508 International_Tables_Vol_IV_Table_2.2B
'H   ' 0.0000 0.0000 0.4930 10.5109 0.3229 26.1257 0.1402 3.1424 0.0408 57.7997 0.0030 International_Tables_Vol_IV_Table_2.2B

loop_
_geom_angle_atom_site_label_1
_geom_angle_site_symmetry_1
_geom_angle_atom_site_label_2
_geom_angle_site_symmetry_2
_geom_angle_atom_site_label_3
_geom_angle_site_symmetry_3
_geom_angle
_geom_angle_publ_flag
C16 . O1 . C27 . 123.1(2) no
C28 . O2 . C36 . 121.8(1) no
C8 . N3 . C9 . 117.9(1) no
C8 . N3 . C14 . 110.9(2) no
C9 . N3 . C14 . 113.3(2) no
C7 . N4 . C11 . 112.8(1) no
C7 . N4 . C21 . 117.1(1) no
C11 . N4 . C21 . 111.9(2) no
N4 . C7 . C18 . 116.1(1) no
N4 . C7 . C19 . 120.9(2) no
C18 . C7 . C19 . 104.4(1) no
N4 . C7 . H71 . 89.45 no
C18 . C7 . H71 . 114.47 no
C19 . C7 . H71 . 111.44 no
N3 . C8 . C12 . 113.7(1) no
N3 . C8 . H81 . 108.72 no
C12 . C8 . H81 . 108.42 no
N3 . C8 . H82 . 108.37 no
C12 . C8 . H82 . 108.31 no
H81 . C8 . H82 . 109.29 no
N3 . C9 . C13 . 121.7(1) no
N3 . C9 . C42 . 115.8(2) no
C13 . C9 . C42 . 104.0(1) no
N3 . C9 . H91 . 87.82 no
C13 . C9 . H91 . 111.69 no
C42 . C9 . H91 . 115.71 no
C14 . C10 . C24 . 120.2(2) no
C14 . C10 . C33 . 121.4(2) no
C24 . C10 . C33 . 118.3(2) no
N4 . C11 . C15 . 111.8(2) no
N4 . C11 . H111 . 108.70 no
C15 . C11 . H111 . 108.88 no
N4 . C11 . H112 . 108.71 no
C15 . C11 . H112 . 108.88 no
H111 . C11 . H112 . 109.86 no
C8 . C12 . C22 . 121.4(2) no
C8 . C12 . C31 . 120.7(2) no
C22 . C12 . C31 . 117.9(2) no
C9 . C13 . C28 . 114.8(2) no
C9 . C13 . C50 . 103.1(1) no
C28 . C13 . C50 . 110.4(1) no
C9 . C13 . H131 . 112.05 no
C28 . C13 . H131 . 101.36 no
C50 . C13 . H131 . 115.62 no
N3 . C14 . C10 . 112.2(2) no
N3 . C14 . H141 . 108.84 no
C10 . C14 . H141 . 108.71 no
N3 . C14 . H142 . 108.69 no
C10 . C14 . H142 . 108.69 no
H141 . C14 . H142 . 109.69 no
C11 . C15 . C17 . 120.5(2) no
C11 . C15 . C30 . 121.1(2) no
C17 . C15 . C30 . 118.4(2) no
O1 . C16 . O4 . 124.1(2) no
O1 . C16 . C19 . 110.8(1) no
O4 . C16 . C19 . 125.1(2) no
C15 . C17 . C23 . 120.6(2) no
C15 . C17 . H171 . 119.67 no
C23 . C17 . H171 . 119.72 no
C7 . C18 . C40 . 101.4(1) no
C7 . C18 . C46 . 113.7(2) no
C40 . C18 . C46 . 114.1(2) no
C7 . C18 . H181 . 114.21 no
C40 . C18 . H181 . 113.52 no
C46 . C18 . H181 . 100.56 no
C7 . C19 . C16 . 115.6(1) no
C7 . C19 . C41 . 101.9(2) no
C16 . C19 . C41 . 111.2(2) no
C7 . C19 . H191 . 112.99 no
C16 . C19 . H191 . 99.58 no
C41 . C19 . H191 . 116.30 no
C21 . C20 . C39 . 119.9(2) no
C21 . C20 . C47 . 121.0(2) no
C39 . C20 . C47 . 119.0(2) no
N4 . C21 . C20 . 113.4(1) no
N4 . C21 . H211 . 108.56 no
C20 . C21 . H211 . 108.05 no
N4 . C21 . H212 . 108.79 no
C20 . C21 . H212 . 108.37 no
H211 . C21 . H212 . 109.65 no
C12 . C22 . C32 . 120.7(3) no
C12 . C22 . H221 . 119.76 no
C32 . C22 . H221 . 119.54 no
C17 . C23 . C37 . 120.3(2) no
C17 . C23 . H231 . 119.95 no
C37 . C23 . H231 . 119.73 no
C10 . C24 . C26 . 120.4(2) no
C10 . C24 . H241 . 119.83 no
C26 . C24 . H241 . 119.78 no
C36 . C25 . H251 . 108.98 no
C36 . C25 . H252 . 109.49 no
H251 . C25 . H252 . 109.48 no
C36 . C25 . H253 . 109.34 no
H251 . C25 . H253 . 109.54 no
H252 . C25 . H253 . 109.98 no
C24 . C26 . C43 . 120.5(2) no
C24 . C26 . H261 . 119.59 no
C43 . C26 . H261 . 119.92 no
O1 . C27 . C44 . 110.4(2) no
O1 . C27 . C53 . 102.3(2) no
C44 . C27 . C53 . 110.7(3) no
O1 . C27 . C56 . 110.7(2) no
C44 . C27 . C56 . 112.4(2) no
C53 . C27 . C56 . 109.8(3) no
O2 . C28 . O3 . 124.5(2) no
O2 . C28 . C13 . 110.9(1) no
O3 . C28 . C13 . 124.6(2) no
C36 . C29 . H291 . 109.43 no
C36 . C29 . H292 . 109.58 no
H291 . C29 . H292 . 109.91 no
C36 . C29 . H293 . 109.22 no
H291 . C29 . H293 . 109.21 no
H292 . C29 . H293 . 109.47 no
C15 . C30 . C38 . 120.8(2) no
C15 . C30 . H301 . 119.68 no
C38 . C30 . H301 . 119.54 no
C12 . C31 . C45 . 121.4(2) no
C12 . C31 . H311 . 119.30 no
C45 . C31 . H311 . 119.38 no
C22 . C32 . C51 . 120.2(2) no
C22 . C32 . H321 . 120.08 no
C51 . C32 . H321 . 119.69 no
C10 . C33 . C55 . 120.8(2) no
C10 . C33 . H331 . 119.57 no
C55 . C33 . H331 . 119.62 no
C35 . C34 . C39 . 120.2(3) no
C35 . C34 . H341 . 119.82 no
C39 . C34 . H341 . 119.93 no
C34 . C35 . C52 . 120.2(2) no
C34 . C35 . H351 . 119.89 no
C52 . C35 . H351 . 119.94 no
O2 . C36 . C25 . 110.0(2) no
O2 . C36 . C29 . 110.6(1) no
C25 . C36 . C29 . 112.9(2) no
O2 . C36 . C54 . 102.0(1) no
C25 . C36 . C54 . 111.4(2) no
C29 . C36 . C54 . 109.5(2) no
C23 . C37 . C38 . 119.3(2) no
C23 . C37 . H371 . 120.32 no
C38 . C37 . H371 . 120.35 no
C30 . C38 . C37 . 120.6(2) no
C30 . C38 . H381 . 119.88 no
C37 . C38 . H381 . 119.54 no
C20 . C39 . C34 . 120.0(3) no
C20 . C39 . H391 . 119.96 no
C34 . C39 . H391 . 120.00 no
C18 . C40 . C41 . 106.4(2) no
C18 . C40 . H401 . 110.03 no
C41 . C40 . H401 . 110.57 no
C18 . C40 . H402 . 110.03 no
C41 . C40 . H402 . 110.35 no
H401 . C40 . H402 . 109.47 no
C19 . C41 . C40 . 108.0(1) no
C19 . C41 . H411 . 110.16 no
C40 . C41 . H411 . 109.50 no
C19 . C41 . H412 . 110.23 no
C40 . C41 . H412 . 109.58 no
H411 . C41 . H412 . 109.24 no
C9 . C42 . C48 . 113.1(2) no
C9 . C42 . C49 . 102.3(2) no
C48 . C42 . C49 . 114.1(2) no
C9 . C42 . H421 . 113.83 no
C48 . C42 . H421 . 101.22 no
C49 . C42 . H421 . 112.77 no
C26 . C43 . C55 . 119.3(2) no
C26 . C43 . H431 . 120.43 no
C55 . C43 . H431 . 120.24 no
C27 . C44 . H441 . 108.89 no
C27 . C44 . H442 . 109.05 no
H441 . C44 . H442 . 108.76 no
C27 . C44 . H443 . 110.00 no
H441 . C44 . H443 . 109.88 no
H442 . C44 . H443 . 110.23 no
C31 . C45 . C51 . 120.2(4) no
C31 . C45 . H451 . 119.74 no
C51 . C45 . H451 . 120.09 no
C18 . C46 . H461 . 109.62 no
C18 . C46 . H462 . 109.25 no
H461 . C46 . H462 . 109.53 no
C18 . C46 . H463 . 109.46 no
H461 . C46 . H463 . 109.80 no
H462 . C46 . H463 . 109.16 no
C20 . C47 . C52 . 120.3(3) no
C20 . C47 . H471 . 119.74 no
C52 . C47 . H471 . 119.98 no
C42 . C48 . H481 . 109.30 no
C42 . C48 . H482 . 109.77 no
H481 . C48 . H482 . 109.61 no
C42 . C48 . H483 . 109.38 no
H481 . C48 . H483 . 109.30 no
H482 . C48 . H483 . 109.46 no
C42 . C49 . C50 . 106.0(2) no
C42 . C49 . H491 . 110.41 no
C50 . C49 . H491 . 110.22 no
C42 . C49 . H492 . 110.31 no
C50 . C49 . H492 . 110.05 no
H491 . C49 . H492 . 109.79 no
C13 . C50 . C49 . 107.5(2) no
C13 . C50 . H501 . 109.80 no
C49 . C50 . H501 . 109.86 no
C13 . C50 . H502 . 110.21 no
C49 . C50 . H502 . 110.23 no
H501 . C50 . H502 . 109.22 no
C32 . C51 . C45 . 119.6(3) no
C32 . C51 . H511 . 120.55 no
C45 . C51 . H511 . 119.86 no
C35 . C52 . C47 . 120.2(3) no
C35 . C52 . H521 . 119.78 no
C47 . C52 . H521 . 119.94 no
C27 . C53 . H531 . 109.59 no
C27 . C53 . H532 . 109.21 no
H531 . C53 . H532 . 109.37 no
C27 . C53 . H533 . 109.64 no
H531 . C53 . H533 . 109.66 no
H532 . C53 . H533 . 109.35 no
C36 . C54 . H541 . 109.42 no
C36 . C54 . H542 . 109.70 no
H541 . C54 . H542 . 109.97 no
C36 . C54 . H543 . 109.09 no
H541 . C54 . H543 . 109.09 no
H542 . C54 . H543 . 109.57 no
C33 . C55 . C43 . 120.6(2) no
C33 . C55 . H551 . 119.78 no
C43 . C55 . H551 . 119.60 no
C27 . C56 . H561 . 109.78 no
C27 . C56 . H562 . 109.28 no
H561 . C56 . H562 . 109.45 no
C27 . C56 . H563 . 109.58 no
H561 . C56 . H563 . 109.64 no
H562 . C56 . H563 . 109.09 no

loop_
_geom_bond_atom_site_label_1
_geom_bond_site_symmetry_1
_geom_bond_atom_site_label_2
_geom_bond_site_symmetry_2
_geom_bond_distance
_geom_bond_publ_flag
O1 . C16 . 1.332(3) yes
O1 . C27 . 1.481(3) yes
O2 . C28 . 1.340(2) yes
O2 . C36 . 1.480(2) yes
O3 . C28 . 1.198(2) yes
O4 . C16 . 1.209(2) yes
N3 . C8 . 1.469(3) yes
N3 . C9 . 1.440(3) yes
N3 . C14 . 1.471(2) yes
N4 . C7 . 1.453(2) yes
N4 . C11 . 1.471(2) yes
N4 . C21 . 1.455(2) yes
C7 . C18 . 1.533(3) yes
C7 . C19 . 1.571(2) yes
C7 . H71 . 1.000 no
C8 . C12 . 1.501(3) yes
C8 . H81 . 1.000 no
C8 . H82 . 1.000 no
C9 . C13 . 1.578(2) yes
C9 . C42 . 1.536(2) yes
C9 . H91 . 1.000 no
C10 . C14 . 1.510(3) yes
C10 . C24 . 1.390(2) yes
C10 . C33 . 1.373(3) yes
C11 . C15 . 1.509(3) yes
C11 . H111 . 1.000 no
C11 . H112 . 1.000 no
C12 . C22 . 1.392(3) yes
C12 . C31 . 1.373(4) yes
C13 . C28 . 1.512(3) yes
C13 . C50 . 1.553(3) yes
C13 . H131 . 1.000 no
C14 . H141 . 1.000 no
C14 . H142 . 1.000 no
C15 . C17 . 1.393(3) yes
C15 . C30 . 1.381(2) yes
C16 . C19 . 1.505(3) yes
C17 . C23 . 1.378(3) yes
C17 . H171 . 1.000 no
C18 . C40 . 1.522(3) yes
C18 . C46 . 1.516(3) yes
C18 . H181 . 1.000 no
C19 . C41 . 1.547(3) yes
C19 . H191 . 1.000 no
C20 . C21 . 1.521(2) yes
C20 . C39 . 1.376(4) yes
C20 . C47 . 1.392(4) yes
C21 . H211 . 1.000 no
C21 . H212 . 1.000 no
C22 . C32 . 1.384(4) yes
C22 . H221 . 1.000 no
C23 . C37 . 1.391(3) yes
C23 . H231 . 1.000 no
C24 . C26 . 1.391(3) yes
C24 . H241 . 1.000 no
C25 . C36 . 1.522(3) yes
C25 . H251 . 1.000 no
C25 . H252 . 1.000 no
C25 . H253 . 1.000 no
C26 . C43 . 1.370(4) yes
C26 . H261 . 1.000 no
C27 . C44 . 1.517(3) yes
C27 . C53 . 1.525(5) yes
C27 . C56 . 1.506(3) yes
C29 . C36 . 1.511(4) yes
C29 . H291 . 1.000 no
C29 . H292 . 1.000 no
C29 . H293 . 1.000 no
C30 . C38 . 1.389(3) yes
C30 . H301 . 1.000 no
C31 . C45 . 1.378(5) yes
C31 . H311 . 1.000 no
C32 . C51 . 1.367(5) yes
C32 . H321 . 1.000 no
C33 . C55 . 1.391(4) yes
C33 . H331 . 1.000 no
C34 . C35 . 1.369(6) yes
C34 . C39 . 1.402(3) yes
C34 . H341 . 1.000 no
C35 . C52 . 1.364(6) yes
C35 . H351 . 1.000 no
C36 . C54 . 1.525(3) yes
C37 . C38 . 1.364(4) yes
C37 . H371 . 1.000 no
C38 . H381 . 1.000 no
C39 . H391 . 1.000 no
C40 . C41 . 1.519(4) yes
C40 . H401 . 1.000 no
C40 . H402 . 1.000 no
C41 . H411 . 1.000 no
C41 . H412 . 1.000 no
C42 . C48 . 1.510(3) yes
C42 . C49 . 1.511(4) yes
C42 . H421 . 1.000 no
C43 . C55 . 1.365(4) yes
C43 . H431 . 1.000 no
C44 . H441 . 1.000 no
C44 . H442 . 1.000 no
C44 . H443 . 0.990 no
C45 . C51 . 1.373(4) yes
C45 . H451 . 1.000 no
C46 . H461 . 1.000 no
C46 . H462 . 1.000 no
C46 . H463 . 1.000 no
C47 . C52 . 1.391(3) yes
C47 . H471 . 1.000 no
C48 . H481 . 1.000 no
C48 . H482 . 1.000 no
C48 . H483 . 1.000 no
C49 . C50 . 1.519(3) yes
C49 . H491 . 1.000 no
C49 . H492 . 1.000 no
C50 . H501 . 1.000 no
C50 . H502 . 1.000 no
C51 . H511 . 1.000 no
C52 . H521 . 1.000 no
C53 . H531 . 1.000 no
C53 . H532 . 1.000 no
C53 . H533 . 1.000 no
C54 . H541 . 1.000 no
C54 . H542 . 1.000 no
C54 . H543 . 1.000 no
C55 . H551 . 1.000 no
C56 . H561 . 1.000 no
C56 . H562 . 1.000 no
C56 . H563 . 1.000 no
